data_4306011
loop_
_publ_author_name
'Atsushi Okazawa'
'Yasunori Nagaichi'
'Takashi Nogami'
'Takayuki Ishida'

_publ_contact_author_address
;
    Department of Applied Physics and Chemistry, The University of 
    Electro-Communications, Chofu, Tokyo 182-8585, Japan
;
_publ_contact_author_email ' ishi@pc.uec.ac.jp '
_publ_contact_author_fax ' +81-42-443-5501 '
_publ_contact_author_name ' Takayuki Ishida'
_publ_contact_author_phone ' +81-42-443-5490 '
_publ_section_title
;
Magneto-Structure Relationship in Copper(II) and Nickel(II) Complexes
Chelated with Stabletert-Butyl 5-Phenyl-2-pyridyl Nitroxide and Related
Radicals
;
_journal_name_full 'Inorganic Chemistry'
_journal_page_first 8859
_journal_page_last 8868
_journal_paper_doi 10.1021/ic800937n
_journal_volume 47
_journal_year 2008
_chemical_absolute_configuration ad
_chemical_formula_moiety 'C30 H36 Cu N4 O3, C6 H4 Cl2, 2(Cl O4)'
_chemical_formula_sum 'C36 H40 Cl4 Cu N4 O11'
_chemical_formula_weight 910.09
_chemical_melting_point 160
_space_group_IT_number 5
_symmetry_cell_setting monoclinic
_symmetry_Int_Tables_number 5
_symmetry_space_group_name_Hall 'C 2y'
_symmetry_space_group_name_H-M 'C 1 2 1'
_cell_angle_alpha 90.0000
_cell_angle_beta 128.918(3)
_cell_angle_gamma 90.0000
_cell_formula_units_Z 2
_cell_length_a 20.637(17)
_cell_length_b 7.641(3)
_cell_length_c 15.541(8)
_cell_measurement_reflns_used 160
_cell_measurement_temperature 90.
_cell_measurement_theta_max 27.5
_cell_measurement_theta_min 3.4
_cell_volume 1907(2)
_computing_cell_refinement CrystalClear
_computing_data_collection CrystalClear
_computing_data_reduction CrystalStructure
_computing_publication_material 'CrystalStructure 3.8'
_computing_structure_refinement CRYSTALS
_computing_structure_solution SIR92
_diffrn_detector_area_resol_mean 7.31
_diffrn_measured_fraction_theta_full 0.987
_diffrn_measured_fraction_theta_max 0.987
_diffrn_measurement_device_type 'Rigaku Saturn'
_diffrn_measurement_method \w
_diffrn_radiation_type 'Mo K\a'
_diffrn_radiation_wavelength 0.71070
_diffrn_reflns_av_R_equivalents 0.040
_diffrn_reflns_limit_h_max 26
_diffrn_reflns_limit_h_min -26
_diffrn_reflns_limit_k_max 8
_diffrn_reflns_limit_k_min -9
_diffrn_reflns_limit_l_max 20
_diffrn_reflns_limit_l_min -17
_diffrn_reflns_number 16004
_diffrn_reflns_theta_full 27.48
_diffrn_reflns_theta_max 27.48
_exptl_absorpt_coefficient_mu 0.919
_exptl_absorpt_correction_T_max 0.863
_exptl_absorpt_correction_T_min 0.798
_exptl_absorpt_correction_type numerical
_exptl_absorpt_process_details
;
    Higashi, T. (1999). Program for Absorption Correction.
    Rigaku Corporation, Tokyo, Japan.
;
_exptl_crystal_colour black
_exptl_crystal_density_diffrn 1.585
_exptl_crystal_density_method 'not measured'
_exptl_crystal_description platelet
_exptl_crystal_F_000 938.00
_exptl_crystal_size_max 0.24
_exptl_crystal_size_mid 0.16
_exptl_crystal_size_min 0.16
_refine_diff_density_max 0.72
_refine_diff_density_min -0.72
_refine_ls_abs_structure_details 'Flack (1983), 1811 Friedel pairs'
_refine_ls_abs_structure_Flack 0.297(8)
_refine_ls_extinction_method none
_refine_ls_goodness_of_fit_ref 1.010
_refine_ls_hydrogen_treatment refall
_refine_ls_number_parameters 277
_refine_ls_number_reflns 4132
_refine_ls_R_factor_gt 0.0280
_refine_ls_shift/su_max 0.0000
_refine_ls_structure_factor_coef F
_refine_ls_weighting_details 'w = 1/[0.0010Fo^2^ + 1.0000\s(Fo^2^)]'
_refine_ls_weighting_scheme calc
_refine_ls_wR_factor_ref 0.0431
_reflns_number_gt 4035
_reflns_number_total 4132
_reflns_threshold_expression F^2^>2.0\s(F^2^)
_cod_data_source_file ic800937n_si_001_6.cif
_cod_data_source_block '__[Cu(phpyNO)2(H2O)].(ClO4)2.C6H4Cl2'
_cod_depositor_comments
;
The following automatic conversions were performed:

'_chemical_absolute_configuration' value 'ad ' changed to 'ad'
according to the built-in table from CIF Core dictionary named
'cif_core.dic' version 2.4.1 from 2010-06-29.

Automatic conversion script
Id: cif_fix_values 1646 2011-03-28 12:23:43Z adriana 
;
_cod_original_cell_volume 1906.8(19)
_cod_original_formula_sum 'C36 H40 Cl4 Cu N4 O11 '
_cod_database_code 4306011

loop_
_symmetry_equiv_pos_site_id
_symmetry_equiv_pos_as_xyz
1 +X,+Y,+Z
2 -X,+Y,-Z
3 1/2+X,1/2+Y,+Z
4 1/2-X,1/2+Y,-Z

loop_
_atom_site_label
_atom_site_type_symbol
_atom_site_fract_x
_atom_site_fract_y
_atom_site_fract_z
_atom_site_U_iso_or_equiv
_atom_site_adp_type
_atom_site_occupancy
_atom_site_symmetry_multiplicity
_atom_site_calc_flag
_atom_site_refinement_flags
_atom_site_disorder_assembly
_atom_site_disorder_group
Cu(1) Cu 0.0000 0.92330(6) 1.0000 0.00932(8) Uani 1.00 2 d S . .
Cl(1) Cl 0.29797(3) 0.96402(8) 0.75766(4) 0.01294(12) Uani 1.00 1 d . . .
Cl(2) Cl 0.09764(3) 0.55167(9) 0.56892(5) 0.01961(13) Uani 1.00 1 d . . .
O(1) O -0.08849(9) 0.9527(2) 0.84165(12) 0.0132(3) Uani 1.00 1 d . . .
O(2) O 0.000000(10) 0.6424(3) 1.000000(10) 0.0176(5) Uani 1.00 2 d S . .
O(3) O 0.38106(11) 0.8927(2) 0.83510(14) 0.0240(4) Uani 1.00 1 d . . .
O(4) O 0.29162(12) 1.1215(2) 0.80307(15) 0.0225(4) Uani 1.00 1 d . . .
O(5) O 0.23797(11) 0.8379(2) 0.73766(15) 0.0244(4) Uani 1.00 1 d . . .
O(6) O 0.28187(12) 1.0036(2) 0.65492(14) 0.0229(4) Uani 1.00 1 d . . .
N(1) N 0.06821(10) 0.9508(2) 0.95313(14) 0.0102(4) Uani 1.00 1 d . . .
N(2) N -0.06272(11) 0.9705(2) 0.78375(14) 0.0103(4) Uani 1.00 1 d . . .
C(1) C 0.02346(13) 0.9706(2) 0.84251(17) 0.0101(4) Uani 1.00 1 d . . .
C(2) C 0.06266(14) 0.9905(3) 0.79561(17) 0.0119(4) Uani 1.00 1 d . . .
C(3) C 0.14876(13) 0.9849(2) 0.86439(18) 0.0125(4) Uani 1.00 1 d . . .
C(4) C 0.19541(13) 0.9616(2) 0.97775(17) 0.0111(4) Uani 1.00 1 d . . .
C(5) C 0.15164(12) 0.9447(3) 1.01877(16) 0.0111(4) Uani 1.00 1 d . . .
C(6) C 0.28775(13) 0.9584(2) 1.05274(18) 0.0113(4) Uani 1.00 1 d . . .
C(7) C 0.32828(14) 0.8945(3) 1.01369(19) 0.0143(5) Uani 1.00 1 d . . .
C(8) C 0.41477(14) 0.8987(3) 1.08052(19) 0.0150(5) Uani 1.00 1 d . . .
C(9) C 0.46094(14) 0.9686(3) 1.1857(2) 0.0172(5) Uani 1.00 1 d . . .
C(10) C 0.42153(14) 1.0296(3) 1.22629(19) 0.0169(5) Uani 1.00 1 d . . .
C(11) C 0.33474(14) 1.0250(3) 1.16027(18) 0.0152(5) Uani 1.00 1 d . . .
C(12) C -0.12937(13) 0.9820(2) 0.65936(16) 0.0101(4) Uani 1.00 1 d . . .
C(13) C -0.21360(13) 0.9709(3) 0.63448(18) 0.0143(4) Uani 1.00 1 d . . .
C(14) C -0.12280(14) 1.1593(3) 0.61975(19) 0.0152(5) Uani 1.00 1 d . . .
C(15) C -0.12042(14) 0.8271(3) 0.60631(18) 0.0143(5) Uani 1.00 1 d . . .
C(16) C 0.04334(13) 0.3570(3) 0.53348(18) 0.0140(5) Uani 1.00 1 d . . .
C(17) C 0.08663(17) 0.2011(3) 0.5706(2) 0.0202(6) Uani 1.00 1 d . . .
C(18) C 0.04368(19) 0.0447(3) 0.5364(2) 0.0257(6) Uani 1.00 1 d . . .
H(1) H 0.0309 1.0076 0.7182 0.014 Uiso 1.00 1 c R . .
H(2) H 0.1764 0.9970 0.8337 0.016 Uiso 1.00 1 c R . .
H(3) H 0.1822 0.9284 1.0960 0.014 Uiso 1.00 1 c R . .
H(4) H 0.2967 0.8477 0.9410 0.017 Uiso 1.00 1 c R . .
H(5) H 0.4421 0.8536 1.0538 0.019 Uiso 1.00 1 c R . .
H(6) H 0.5199 0.9748 1.2304 0.019 Uiso 1.00 1 c R . .
H(7) H 0.4537 1.0748 1.2994 0.018 Uiso 1.00 1 c R . .
H(8) H 0.3078 1.0668 1.1883 0.018 Uiso 1.00 1 c R . .
H(9) H -0.2303 0.8519 0.6244 0.017 Uiso 1.00 1 c R . .
H(10) H -0.2539 1.0349 0.5690 0.017 Uiso 1.00 1 c R . .
H(11) H -0.2090 1.0190 0.6945 0.017 Uiso 1.00 1 c R . .
H(12) H -0.1568 1.2422 0.6205 0.018 Uiso 1.00 1 c R . .
H(13) H -0.0665 1.1977 0.6675 0.019 Uiso 1.00 1 c R . .
H(14) H -0.1410 1.1481 0.5466 0.018 Uiso 1.00 1 c R . .
H(15) H -0.0982 0.7301 0.6555 0.018 Uiso 1.00 1 c R . .
H(16) H -0.0840 0.8572 0.5909 0.017 Uiso 1.00 1 c R . .
H(17) H -0.1735 0.7970 0.5394 0.017 Uiso 1.00 1 c R . .
H(18) H -0.0376 0.5803 0.9327 0.020 Uiso 1.00 1 c R . .
H(19) H 0.1458 0.2014 0.6194 0.026 Uiso 1.00 1 c R . .
H(20) H 0.0733 -0.0629 0.5622 0.037 Uiso 1.00 1 c R . .

loop_
_atom_site_aniso_label
_atom_site_aniso_U_11
_atom_site_aniso_U_22
_atom_site_aniso_U_33
_atom_site_aniso_U_12
_atom_site_aniso_U_13
_atom_site_aniso_U_23
Cu(1) 0.00752(16) 0.0134(2) 0.00738(16) 0.0000 0.00485(13) 0.0000
Cl(1) 0.0136(2) 0.0134(2) 0.0108(2) -0.00123(18) 0.00712(19) -0.00206(17)
Cl(2) 0.0146(2) 0.0218(3) 0.0216(2) -0.0054(2) 0.0109(2) -0.0010(2)
O(1) 0.0097(6) 0.0220(9) 0.0104(6) -0.0001(6) 0.0075(5) 0.0018(6)
O(2) 0.0157(11) 0.0150(12) 0.0159(10) 0.0000 0.0069(9) 0.0000
O(3) 0.0161(7) 0.0315(11) 0.0182(8) 0.0052(7) 0.0077(7) 0.0020(7)
O(4) 0.0321(10) 0.0144(9) 0.0224(9) 0.0007(7) 0.0178(8) -0.0046(6)
O(5) 0.0235(9) 0.0253(10) 0.0286(9) -0.0109(7) 0.0183(8) -0.0081(8)
O(6) 0.0305(9) 0.0255(9) 0.0127(7) -0.0006(7) 0.0135(7) 0.0001(6)
N(1) 0.0091(7) 0.0124(9) 0.0076(7) -0.0004(6) 0.0045(6) 0.0002(6)
N(2) 0.0106(8) 0.0136(9) 0.0077(7) -0.0001(6) 0.0062(6) -0.0003(6)
C(1) 0.0107(9) 0.0097(10) 0.0100(9) -0.0002(7) 0.0066(7) 0.0005(7)
C(2) 0.0122(9) 0.0140(10) 0.0086(8) 0.0009(7) 0.0061(7) 0.0016(7)
C(3) 0.0130(9) 0.0141(10) 0.0130(9) 0.0013(7) 0.0095(8) 0.0014(7)
C(4) 0.0100(8) 0.0093(10) 0.0133(9) -0.0012(7) 0.0070(7) -0.0013(7)
C(5) 0.0113(8) 0.0126(10) 0.0089(8) -0.0004(7) 0.0062(7) 0.0007(7)
C(6) 0.0109(8) 0.0092(10) 0.0141(9) 0.0012(7) 0.0080(8) 0.0029(7)
C(7) 0.0145(9) 0.0129(11) 0.0153(9) -0.0003(7) 0.0092(8) 0.0020(8)
C(8) 0.0138(9) 0.0127(11) 0.0227(10) 0.0019(8) 0.0136(9) 0.0053(8)
C(9) 0.0110(9) 0.0142(11) 0.0224(11) -0.0008(8) 0.0085(8) 0.0039(8)
C(10) 0.0126(9) 0.0187(12) 0.0141(10) -0.0054(8) 0.0060(8) -0.0003(8)
C(11) 0.0113(9) 0.0175(11) 0.0147(10) -0.0012(8) 0.0072(8) -0.0001(8)
C(12) 0.0081(8) 0.0109(10) 0.0063(8) 0.0010(7) 0.0022(7) 0.0010(7)
C(13) 0.0101(9) 0.0157(11) 0.0147(9) 0.0016(7) 0.0066(8) 0.0002(8)
C(14) 0.0148(10) 0.0155(11) 0.0134(9) -0.0001(8) 0.0079(8) 0.0017(8)
C(15) 0.0151(9) 0.0160(12) 0.0108(9) 0.0006(8) 0.0077(8) -0.0025(8)
C(16) 0.0134(11) 0.0181(11) 0.0125(9) -0.0009(8) 0.0092(9) -0.0005(8)
C(17) 0.0233(11) 0.0245(13) 0.0194(11) 0.0082(10) 0.0165(10) 0.0061(9)
C(18) 0.0460(15) 0.0155(12) 0.0305(13) 0.0090(11) 0.0313(13) 0.0049(10)

loop_
_atom_type_symbol
_atom_type_description
_atom_type_scat_dispersion_real
_atom_type_scat_dispersion_imag
_atom_type_scat_source
C C 0.003 0.002
;
International Tables for Crystallography
(1992, Vol. C, Tables 4.2.6.8 and 6.1.1.4)
;
H H 0.000 0.000
;
International Tables for Crystallography
(1992, Vol. C, Table 6.1.1.4)
;
Cl Cl 0.148 0.159
;
International Tables for Crystallography
(1992, Vol. C, Tables 4.2.6.8 and 6.1.1.4)
;
Cu Cu 0.320 1.265
;
International Tables for Crystallography
(1992, Vol. C, Tables 4.2.6.8 and 6.1.1.4)
;
N N 0.006 0.003
;
International Tables for Crystallography
(1992, Vol. C, Tables 4.2.6.8 and 6.1.1.4)
;
O O 0.011 0.006
;
International Tables for Crystallography
(1992, Vol. C, Tables 4.2.6.8 and 6.1.1.4)
;

loop_
_geom_angle_atom_site_label_1
_geom_angle_atom_site_label_2
_geom_angle_atom_site_label_3
_geom_angle
_geom_angle_publ_flag
_geom_angle_site_symmetry_1
_geom_angle_site_symmetry_2
_geom_angle_site_symmetry_3
O(1) Cu(1) O(1) 166.76(7) yes . . 2_557
O(1) Cu(1) O(2) 96.62(5) yes . . .
O(1) Cu(1) N(1) 80.81(7) yes . . .
O(1) Cu(1) N(1) 97.76(7) yes . . 2_557
O(1) Cu(1) O(2) 96.62(5) yes 2_557 . .
O(1) Cu(1) N(1) 97.76(7) yes 2_557 . .
O(1) Cu(1) N(1) 80.81(7) yes 2_557 . 2_557
O(2) Cu(1) N(1) 96.15(5) yes . . .
O(2) Cu(1) N(1) 96.15(5) yes . . 2_557
N(1) Cu(1) N(1) 167.70(8) yes . . 2_557
O(3) Cl(1) O(4) 109.38(10) yes . . .
O(3) Cl(1) O(5) 109.66(12) yes . . .
O(3) Cl(1) O(6) 109.15(14) yes . . .
O(4) Cl(1) O(5) 109.49(15) yes . . .
O(4) Cl(1) O(6) 109.74(12) yes . . .
O(5) Cl(1) O(6) 109.40(11) yes . . .
Cu(1) O(1) N(2) 114.66(11) yes . . .
Cu(1) N(1) C(1) 114.03(16) yes . . .
Cu(1) N(1) C(5) 126.27(18) yes . . .
C(1) N(1) C(5) 119.6(2) yes . . .
O(1) N(2) C(1) 116.78(17) yes . . .
O(1) N(2) C(12) 116.62(19) yes . . .
C(1) N(2) C(12) 126.6(2) yes . . .
N(1) C(1) N(2) 113.7(2) yes . . .
N(1) C(1) C(2) 121.19(19) yes . . .
N(2) C(1) C(2) 125.12(19) yes . . .
C(1) C(2) C(3) 118.5(2) yes . . .
C(2) C(3) C(4) 120.9(3) yes . . .
C(3) C(4) C(5) 117.2(2) yes . . .
C(3) C(4) C(6) 121.5(2) yes . . .
C(5) C(4) C(6) 121.2(2) yes . . .
N(1) C(5) C(4) 122.5(2) yes . . .
C(4) C(6) C(7) 119.3(2) yes . . .
C(4) C(6) C(11) 121.1(2) yes . . .
C(7) C(6) C(11) 119.5(2) yes . . .
C(6) C(7) C(8) 120.4(2) yes . . .
C(7) C(8) C(9) 120.0(3) yes . . .
C(8) C(9) C(10) 120.2(2) yes . . .
C(9) C(10) C(11) 120.4(2) yes . . .
C(6) C(11) C(10) 119.6(3) yes . . .
N(2) C(12) C(13) 107.2(2) yes . . .
N(2) C(12) C(14) 109.06(15) yes . . .
N(2) C(12) C(15) 108.93(16) yes . . .
C(13) C(12) C(14) 108.79(19) yes . . .
C(13) C(12) C(15) 109.04(18) yes . . .
C(14) C(12) C(15) 113.6(2) yes . . .
Cl(2) C(16) C(16) 120.54(17) yes . . 2_556
Cl(2) C(16) C(17) 119.30(19) yes . . .
C(16) C(16) C(17) 120.1(2) yes 2_556 . .
C(16) C(17) C(18) 119.8(2) yes . . .
C(17) C(18) C(18) 120.0(2) yes . . 2_556
Cu(1) O(2) H(18) 120.0 no . . .
Cu(1) O(2) H(18) 120.0 no . . 2_557
H(18) O(2) H(18) 120.0 no . . 2_557
C(1) C(2) H(1) 120.7 no . . .
C(3) C(2) H(1) 120.8 no . . .
C(2) C(3) H(2) 119.5 no . . .
C(4) C(3) H(2) 119.5 no . . .
N(1) C(5) H(3) 118.8 no . . .
C(4) C(5) H(3) 118.8 no . . .
C(6) C(7) H(4) 119.8 no . . .
C(8) C(7) H(4) 119.8 no . . .
C(7) C(8) H(5) 120.0 no . . .
C(9) C(8) H(5) 120.0 no . . .
C(8) C(9) H(6) 119.9 no . . .
C(10) C(9) H(6) 119.9 no . . .
C(9) C(10) H(7) 119.8 no . . .
C(11) C(10) H(7) 119.8 no . . .
C(6) C(11) H(8) 120.2 no . . .
C(10) C(11) H(8) 120.2 no . . .
C(12) C(13) H(9) 109.5 no . . .
C(12) C(13) H(10) 109.5 no . . .
C(12) C(13) H(11) 109.5 no . . .
H(9) C(13) H(10) 109.5 no . . .
H(9) C(13) H(11) 109.5 no . . .
H(10) C(13) H(11) 109.5 no . . .
C(12) C(14) H(12) 109.5 no . . .
C(12) C(14) H(13) 109.5 no . . .
C(12) C(14) H(14) 109.5 no . . .
H(12) C(14) H(13) 109.5 no . . .
H(12) C(14) H(14) 109.5 no . . .
H(13) C(14) H(14) 109.5 no . . .
C(12) C(15) H(15) 109.5 no . . .
C(12) C(15) H(16) 109.5 no . . .
C(12) C(15) H(17) 109.5 no . . .
H(15) C(15) H(16) 109.5 no . . .
H(15) C(15) H(17) 109.5 no . . .
H(16) C(15) H(17) 109.5 no . . .
C(16) C(17) H(19) 120.1 no . . .
C(18) C(17) H(19) 120.1 no . . .
C(17) C(18) H(20) 120.0 no . . .
C(18) C(18) H(20) 120.0 no 2_556 . .

loop_
_geom_bond_atom_site_label_1
_geom_bond_atom_site_label_2
_geom_bond_distance
_geom_bond_publ_flag
_geom_bond_site_symmetry_1
_geom_bond_site_symmetry_2
Cu(1) O(1) 1.9481(13) yes . .
Cu(1) O(1) 1.9481(13) yes . 2_557
Cu(1) O(2) 2.146(2) yes . .
Cu(1) N(1) 1.961(2) yes . .
Cu(1) N(1) 1.961(2) yes . 2_557
Cl(1) O(3) 1.4467(17) yes . .
Cl(1) O(4) 1.442(2) yes . .
Cl(1) O(5) 1.440(2) yes . .
Cl(1) O(6) 1.444(2) yes . .
Cl(2) C(16) 1.731(2) yes . .
O(1) N(2) 1.309(3) yes . .
N(1) C(1) 1.355(2) yes . .
N(1) C(5) 1.342(2) yes . .
N(2) C(1) 1.399(3) yes . .
N(2) C(12) 1.515(2) yes . .
C(1) C(2) 1.396(4) yes . .
C(2) C(3) 1.384(3) yes . .
C(3) C(4) 1.390(3) yes . .
C(4) C(5) 1.401(4) yes . .
C(4) C(6) 1.483(3) yes . .
C(6) C(7) 1.394(4) yes . .
C(6) C(11) 1.399(3) yes . .
C(7) C(8) 1.392(3) yes . .
C(8) C(9) 1.382(3) yes . .
C(9) C(10) 1.386(5) yes . .
C(10) C(11) 1.397(3) yes . .
C(12) C(13) 1.528(4) yes . .
C(12) C(14) 1.529(3) yes . .
C(12) C(15) 1.519(3) yes . .
C(16) C(16) 1.394(3) yes . 2_556
C(16) C(17) 1.380(3) yes . .
C(17) C(18) 1.380(4) yes . .
C(18) C(18) 1.403(4) yes . 2_556
O(2) H(18) 0.950 no . .
O(2) H(18) 0.950 no . 2_557
C(2) H(1) 0.950 no . .
C(3) H(2) 0.950 no . .
C(5) H(3) 0.950 no . .
C(7) H(4) 0.950 no . .
C(8) H(5) 0.950 no . .
C(9) H(6) 0.950 no . .
C(10) H(7) 0.950 no . .
C(11) H(8) 0.950 no . .
C(13) H(9) 0.950 no . .
C(13) H(10) 0.950 no . .
C(13) H(11) 0.950 no . .
C(14) H(12) 0.950 no . .
C(14) H(13) 0.950 no . .
C(14) H(14) 0.950 no . .
C(15) H(15) 0.950 no . .
C(15) H(16) 0.950 no . .
C(15) H(17) 0.950 no . .
C(17) H(19) 0.950 no . .
C(18) H(20) 0.950 no . .

loop_
_geom_contact_atom_site_label_1
_geom_contact_atom_site_label_2
_geom_contact_distance
_geom_contact_publ_flag
_geom_contact_site_symmetry_1
_geom_contact_site_symmetry_2
Cl(2) O(5) 3.2414(17) ? . .
Cl(2) C(10) 3.449(3) ? . 4_547
Cl(2) C(11) 3.510(2) ? . 4_547
Cl(2) C(13) 3.407(2) ? . 3_545
O(1) O(3) 3.410(2) ? . 3_455
O(1) O(4) 3.320(2) ? . 3_445
O(2) O(3) 2.886(2) ? . 3_445
O(2) O(3) 2.886(2) ? . 4_547
O(2) O(4) 3.369(4) ? . 3_445
O(2) O(4) 3.369(4) ? . 4_547
O(2) C(8) 3.301(3) ? . 3_445
O(2) C(8) 3.301(3) ? . 4_547
O(3) O(1) 3.410(2) ? . 3_545
O(3) O(2) 2.886(2) ? . 3_555
O(3) C(7) 3.562(4) ? . .
O(3) C(8) 3.421(4) ? . .
O(3) C(8) 3.540(3) ? . 2_657
O(3) C(9) 3.521(4) ? . 2_657
O(4) O(1) 3.320(2) ? . 3_555
O(4) O(2) 3.369(4) ? . 3_555
O(4) C(5) 3.327(3) ? . 4_557
O(4) C(7) 3.344(3) ? . .
O(4) C(17) 3.481(5) ? . 1_565
O(5) Cl(2) 3.2414(17) ? . .
O(5) C(7) 3.467(3) ? . .
O(5) C(18) 3.550(3) ? . 1_565
O(6) C(13) 3.591(3) ? . 3_555
O(6) C(14) 3.579(2) ? . 2_556
O(6) C(14) 3.528(3) ? . 3_545
O(6) C(15) 3.523(2) ? . 2_556
O(6) C(15) 3.558(3) ? . 3_555
N(1) C(8) 3.513(3) ? . 4_557
C(1) C(8) 3.441(3) ? . 4_557
C(2) C(8) 3.539(3) ? . 4_557
C(2) C(10) 3.573(3) ? . 4_547
C(3) C(7) 3.533(3) ? . 4_557
C(3) C(11) 3.574(3) ? . 4_547
C(4) C(7) 3.358(3) ? . 4_557
C(5) O(4) 3.327(3) ? . 4_547
C(5) C(7) 3.535(3) ? . 4_557
C(7) O(3) 3.562(4) ? . .
C(7) O(4) 3.344(3) ? . .
C(7) O(5) 3.467(3) ? . .
C(7) C(3) 3.533(3) ? . 4_547
C(7) C(4) 3.358(3) ? . 4_547
C(7) C(5) 3.535(3) ? . 4_547
C(8) O(2) 3.301(3) ? . 3_555
C(8) O(3) 3.421(4) ? . .
C(8) O(3) 3.540(3) ? . 2_657
C(8) N(1) 3.513(3) ? . 4_547
C(8) C(1) 3.441(3) ? . 4_547
C(8) C(2) 3.539(3) ? . 4_547
C(9) O(3) 3.521(4) ? . 2_657
C(10) Cl(2) 3.449(3) ? . 4_557
C(10) C(2) 3.573(3) ? . 4_557
C(10) C(16) 3.578(4) ? . 4_557
C(11) Cl(2) 3.510(2) ? . 4_557
C(11) C(3) 3.574(3) ? . 4_557
C(13) Cl(2) 3.407(2) ? . 3_455
C(13) O(6) 3.591(3) ? . 3_445
C(14) O(6) 3.579(2) ? . 2_556
C(14) O(6) 3.528(3) ? . 3_455
C(14) C(17) 3.490(5) ? . 2_566
C(15) O(6) 3.523(2) ? . 2_556
C(15) O(6) 3.558(3) ? . 3_445
C(16) C(10) 3.578(4) ? . 4_547
C(17) O(4) 3.481(5) ? . 1_545
C(17) C(14) 3.491(5) ? . 2_546
C(18) O(5) 3.550(3) ? . 1_545
Cl(1) H(2) 3.388 ? . .
Cl(1) H(4) 3.002 ? . .
Cl(1) H(9) 3.449 ? . 3_555
Cl(1) H(11) 3.517 ? . 3_545
Cl(1) H(12) 3.285 ? . 3_545
Cl(1) H(18) 2.847 ? . 3_555
Cl(1) H(19) 3.048 ? . 1_565
Cl(2) H(7) 3.282 ? . 3_444
Cl(2) H(7) 2.840 ? . 4_547
Cl(2) H(8) 2.968 ? . 4_547
Cl(2) H(9) 3.439 ? . 3_545
Cl(2) H(10) 3.066 ? . 3_545
Cl(2) H(11) 3.164 ? . 3_545
Cl(2) H(16) 3.289 ? . 2_556
Cl(2) H(17) 3.480 ? . 2_556
Cl(2) H(20) 2.979 ? . 1_565
O(2) H(5) 2.874 ? . 3_445
O(2) H(5) 2.874 ? . 4_547
O(2) H(6) 3.576 ? . 3_445
O(2) H(6) 3.576 ? . 4_547
O(3) H(4) 3.077 ? . .
O(3) H(5) 2.802 ? . .
O(3) H(5) 2.911 ? . 2_657
O(3) H(6) 2.868 ? . 2_657
O(3) H(11) 3.359 ? . 3_545
O(3) H(12) 3.128 ? . 3_545
O(3) H(18) 1.993 ? . 3_555
O(3) H(18) 3.297 ? . 4_557
O(4) H(2) 2.865 ? . .
O(4) H(3) 2.681 ? . 4_557
O(4) H(4) 2.950 ? . .
O(4) H(9) 3.071 ? . 3_555
O(4) H(11) 3.471 ? . 3_555
O(4) H(18) 2.767 ? . 3_555
O(4) H(19) 2.604 ? . 1_565
O(5) H(2) 2.776 ? . .
O(5) H(4) 2.579 ? . .
O(5) H(8) 2.807 ? . 4_547
O(5) H(10) 3.580 ? . 3_545
O(5) H(11) 2.917 ? . 3_545
O(5) H(19) 3.212 ? . 1_565
O(5) H(20) 2.814 ? . 1_565
O(6) H(6) 3.287 ? . 2_657
O(6) H(9) 2.687 ? . 3_555
O(6) H(10) 3.159 ? . 2_556
O(6) H(12) 2.595 ? . 3_545
O(6) H(14) 2.836 ? . 2_556
O(6) H(15) 3.016 ? . 3_555
O(6) H(16) 3.595 ? . 2_556
O(6) H(17) 2.852 ? . 2_556
O(6) H(17) 3.343 ? . 3_555
O(6) H(18) 3.557 ? . 3_555
O(6) H(19) 2.920 ? . 1_565
N(1) H(5) 3.082 ? . 4_557
C(1) H(5) 3.197 ? . 4_557
C(2) H(7) 3.430 ? . 4_547
C(3) H(8) 3.549 ? . 4_547
C(4) H(4) 3.173 ? . 4_557
C(5) H(4) 3.190 ? . 4_557
C(5) H(5) 3.469 ? . 4_557
C(6) H(4) 3.479 ? . 4_557
C(7) H(8) 3.596 ? . 4_547
C(8) H(13) 3.478 ? . 4_547
C(8) H(18) 3.318 ? . 3_555
C(8) H(18) 3.008 ? . 4_557
C(9) H(13) 2.827 ? . 4_547
C(9) H(15) 3.054 ? . 4_557
C(9) H(18) 3.206 ? . 4_557
C(10) H(13) 3.450 ? . 4_547
C(10) H(15) 3.256 ? . 4_557
C(11) H(4) 3.248 ? . 4_557
C(13) H(12) 3.549 ? . 4_446
C(13) H(14) 3.521 ? . 4_446
C(13) H(17) 3.321 ? . 4_456
C(13) H(19) 3.444 ? . 3_455
C(14) H(6) 3.088 ? . 4_557
C(14) H(9) 3.362 ? . 4_456
C(14) H(17) 3.440 ? . 4_456
C(14) H(19) 3.454 ? . 2_566
C(15) H(6) 3.373 ? . 4_547
C(15) H(7) 3.372 ? . 4_547
C(15) H(10) 3.203 ? . 4_446
C(15) H(20) 3.422 ? . 2_566
C(16) H(7) 3.312 ? . 3_444
C(16) H(7) 3.053 ? . 4_547
C(16) H(14) 3.364 ? . 2_546
C(17) H(1) 3.477 ? . 1_545
C(17) H(9) 3.510 ? . 3_545
C(17) H(13) 3.454 ? . 2_546
C(17) H(14) 2.704 ? . 2_546
C(18) H(1) 3.012 ? . 1_545
C(18) H(1) 3.234 ? . 2_546
C(18) H(14) 3.096 ? . 2_546
C(18) H(16) 3.538 ? . 1_545
C(18) H(16) 2.954 ? . 2_546
H(1) C(17) 3.477 ? . 1_565
H(1) C(18) 3.012 ? . 1_565
H(1) C(18) 3.234 ? . 2_566
H(1) H(7) 3.350 ? . 4_547
H(1) H(20) 3.098 ? . 1_565
H(1) H(20) 3.483 ? . 2_566
H(2) Cl(1) 3.388 ? . .
H(2) O(4) 2.865 ? . .
H(2) O(5) 2.776 ? . .
H(2) H(8) 3.342 ? . 4_547
H(2) H(19) 3.359 ? . 1_565
H(2) H(20) 3.356 ? . 1_565
H(3) O(4) 2.681 ? . 4_547
H(3) H(4) 3.333 ? . 4_557
H(4) Cl(1) 3.002 ? . .
H(4) O(3) 3.077 ? . .
H(4) O(4) 2.950 ? . .
H(4) O(5) 2.579 ? . .
H(4) C(4) 3.173 ? . 4_547
H(4) C(5) 3.190 ? . 4_547
H(4) C(6) 3.479 ? . 4_547
H(4) C(11) 3.248 ? . 4_547
H(4) H(3) 3.333 ? . 4_547
H(4) H(8) 2.802 ? . 4_547
H(5) O(2) 2.874 ? . 3_555
H(5) O(3) 2.802 ? . .
H(5) O(3) 2.911 ? . 2_657
H(5) N(1) 3.082 ? . 4_547
H(5) C(1) 3.197 ? . 4_547
H(5) C(5) 3.469 ? . 4_547
H(5) H(13) 3.577 ? . 4_547
H(5) H(18) 2.777 ? . 3_555
H(5) H(18) 2.533 ? . 4_557
H(6) O(2) 3.576 ? . 3_555
H(6) O(3) 2.868 ? . 2_657
H(6) O(6) 3.287 ? . 2_657
H(6) C(14) 3.088 ? . 4_547
H(6) C(15) 3.373 ? . 4_557
H(6) H(12) 2.879 ? . 4_547
H(6) H(13) 2.452 ? . 4_547
H(6) H(15) 2.442 ? . 4_557
H(6) H(18) 2.894 ? . 4_557
H(7) Cl(2) 3.282 ? . 3_556
H(7) Cl(2) 2.840 ? . 4_557
H(7) C(2) 3.430 ? . 4_557
H(7) C(15) 3.372 ? . 4_557
H(7) C(16) 3.312 ? . 3_556
H(7) C(16) 3.053 ? . 4_557
H(7) H(1) 3.350 ? . 4_557
H(7) H(13) 3.533 ? . 4_547
H(7) H(15) 2.858 ? . 4_557
H(7) H(16) 3.006 ? . 4_557
H(8) Cl(2) 2.968 ? . 4_557
H(8) O(5) 2.807 ? . 4_557
H(8) C(3) 3.549 ? . 4_557
H(8) C(7) 3.596 ? . 4_557
H(8) H(2) 3.342 ? . 4_557
H(8) H(4) 2.802 ? . 4_557
H(9) Cl(1) 3.449 ? . 3_445
H(9) Cl(2) 3.439 ? . 3_455
H(9) O(4) 3.071 ? . 3_445
H(9) O(6) 2.687 ? . 3_445
H(9) C(14) 3.362 ? . 4_446
H(9) C(17) 3.510 ? . 3_455
H(9) H(12) 3.079 ? . 4_446
H(9) H(14) 2.770 ? . 4_446
H(9) H(19) 2.759 ? . 3_455
H(10) Cl(2) 3.066 ? . 3_455
H(10) O(5) 3.580 ? . 3_455
H(10) O(6) 3.159 ? . 2_556
H(10) C(15) 3.203 ? . 4_456
H(10) H(12) 3.202 ? . 4_446
H(10) H(14) 3.431 ? . 4_446
H(10) H(15) 3.215 ? . 4_456
H(10) H(17) 2.434 ? . 4_456
H(11) Cl(1) 3.517 ? . 3_455
H(11) Cl(2) 3.164 ? . 3_455
H(11) O(3) 3.359 ? . 3_455
H(11) O(4) 3.471 ? . 3_445
H(11) O(5) 2.917 ? . 3_455
H(11) H(17) 3.540 ? . 4_456
H(11) H(19) 3.441 ? . 3_455
H(12) Cl(1) 3.285 ? . 3_455
H(12) O(3) 3.128 ? . 3_455
H(12) O(6) 2.595 ? . 3_455
H(12) C(13) 3.549 ? . 4_456
H(12) H(6) 2.879 ? . 4_557
H(12) H(9) 3.079 ? . 4_456
H(12) H(10) 3.202 ? . 4_456
H(12) H(17) 2.772 ? . 4_456
H(13) C(8) 3.478 ? . 4_557
H(13) C(9) 2.827 ? . 4_557
H(13) C(10) 3.450 ? . 4_557
H(13) C(17) 3.454 ? . 2_566
H(13) H(5) 3.577 ? . 4_557
H(13) H(6) 2.452 ? . 4_557
H(13) H(7) 3.533 ? . 4_557
H(14) O(6) 2.836 ? . 2_556
H(14) C(13) 3.521 ? . 4_456
H(14) C(16) 3.364 ? . 2_566
H(14) C(17) 2.704 ? . 2_566
H(14) C(18) 3.096 ? . 2_566
H(14) H(9) 2.770 ? . 4_456
H(14) H(10) 3.431 ? . 4_456
H(14) H(17) 3.362 ? . 4_456
H(14) H(19) 2.553 ? . 2_566
H(14) H(20) 3.223 ? . 2_566
H(15) O(6) 3.016 ? . 3_445
H(15) C(9) 3.054 ? . 4_547
H(15) C(10) 3.256 ? . 4_547
H(15) H(6) 2.442 ? . 4_547
H(15) H(7) 2.858 ? . 4_547
H(15) H(10) 3.215 ? . 4_446
H(16) Cl(2) 3.289 ? . 2_556
H(16) O(6) 3.595 ? . 2_556
H(16) C(18) 3.538 ? . 1_565
H(16) C(18) 2.954 ? . 2_566
H(16) H(7) 3.006 ? . 4_547
H(16) H(20) 3.595 ? . 1_565
H(16) H(20) 2.597 ? . 2_566
H(17) Cl(2) 3.480 ? . 2_556
H(17) O(6) 2.852 ? . 2_556
H(17) O(6) 3.343 ? . 3_445
H(17) C(13) 3.321 ? . 4_446
H(17) C(14) 3.440 ? . 4_446
H(17) H(10) 2.434 ? . 4_446
H(17) H(11) 3.540 ? . 4_446
H(17) H(12) 2.772 ? . 4_446
H(17) H(14) 3.362 ? . 4_446
H(17) H(20) 3.467 ? . 2_566
H(18) Cl(1) 2.847 ? . 3_445
H(18) O(3) 1.993 ? . 3_445
H(18) O(3) 3.297 ? . 4_547
H(18) O(4) 2.767 ? . 3_445
H(18) O(6) 3.557 ? . 3_445
H(18) C(8) 3.318 ? . 3_445
H(18) C(8) 3.008 ? . 4_547
H(18) C(9) 3.206 ? . 4_547
H(18) H(5) 2.777 ? . 3_445
H(18) H(5) 2.533 ? . 4_547
H(18) H(6) 2.894 ? . 4_547
H(19) Cl(1) 3.048 ? . 1_545
H(19) O(4) 2.604 ? . 1_545
H(19) O(5) 3.212 ? . 1_545
H(19) O(6) 2.920 ? . 1_545
H(19) C(13) 3.444 ? . 3_545
H(19) C(14) 3.454 ? . 2_546
H(19) H(2) 3.359 ? . 1_545
H(19) H(9) 2.759 ? . 3_545
H(19) H(11) 3.441 ? . 3_545
H(19) H(14) 2.553 ? . 2_546
H(20) Cl(2) 2.979 ? . 1_545
H(20) O(5) 2.814 ? . 1_545
H(20) C(15) 3.422 ? . 2_546
H(20) H(1) 3.098 ? . 1_545
H(20) H(1) 3.483 ? . 2_546
H(20) H(2) 3.356 ? . 1_545
H(20) H(14) 3.223 ? . 2_546
H(20) H(16) 3.595 ? . 1_545
H(20) H(16) 2.597 ? . 2_546
H(20) H(17) 3.467 ? . 2_546

loop_
_geom_torsion_atom_site_label_1
_geom_torsion_atom_site_label_2
_geom_torsion_atom_site_label_3
_geom_torsion_atom_site_label_4
_geom_torsion
_geom_torsion_publ_flag
_geom_torsion_site_symmetry_1
_geom_torsion_site_symmetry_2
_geom_torsion_site_symmetry_3
_geom_torsion_site_symmetry_4
O(1) Cu(1) O(1) N(2) 86.5(4) ? . . 2_557 2_557
O(1) Cu(1) O(1) N(2) 86.5(4) ? 2_557 . . .
O(2) Cu(1) O(1) N(2) -93.54(13) ? . . . .
O(1) Cu(1) N(1) C(1) -1.42(15) ? . . . .
O(1) Cu(1) N(1) C(5) -178.7(2) ? . . . .
N(1) Cu(1) O(1) N(2) 1.65(14) ? . . . .
O(1) Cu(1) N(1) C(1) -168.12(15) ? . . 2_557 2_557
O(1) Cu(1) N(1) C(5) 14.6(2) ? . . 2_557 2_557
N(1) Cu(1) O(1) N(2) 169.31(14) ? 2_557 . . .
O(2) Cu(1) O(1) N(2) -93.54(13) ? . . 2_557 2_557
O(1) Cu(1) N(1) C(1) -168.12(15) ? 2_557 . . .
O(1) Cu(1) N(1) C(5) 14.6(2) ? 2_557 . . .
N(1) Cu(1) O(1) N(2) 169.31(14) ? . . 2_557 2_557
O(1) Cu(1) N(1) C(1) -1.42(15) ? 2_557 . 2_557 2_557
O(1) Cu(1) N(1) C(5) -178.7(2) ? 2_557 . 2_557 2_557
N(1) Cu(1) O(1) N(2) 1.65(14) ? 2_557 . 2_557 2_557
O(2) Cu(1) N(1) C(1) 94.32(15) ? . . . .
O(2) Cu(1) N(1) C(5) -82.99(18) ? . . . .
O(2) Cu(1) N(1) C(1) 94.32(15) ? . . 2_557 2_557
O(2) Cu(1) N(1) C(5) -82.99(18) ? . . 2_557 2_557
N(1) Cu(1) N(1) C(1) -85.7(3) ? . . 2_557 2_557
N(1) Cu(1) N(1) C(5) 97.0(3) ? . . 2_557 2_557
N(1) Cu(1) N(1) C(1) -85.7(3) ? 2_557 . . .
N(1) Cu(1) N(1) C(5) 97.0(3) ? 2_557 . . .
Cu(1) O(1) N(2) C(1) -1.6(2) ? . . . .
Cu(1) O(1) N(2) C(12) 176.20(13) ? . . . .
Cu(1) N(1) C(1) N(2) 1.0(2) ? . . . .
Cu(1) N(1) C(1) C(2) -179.55(16) ? . . . .
Cu(1) N(1) C(5) C(4) 178.44(16) ? . . . .
C(1) N(1) C(5) C(4) 1.3(3) ? . . . .
C(5) N(1) C(1) N(2) 178.49(19) ? . . . .
C(5) N(1) C(1) C(2) -2.0(3) ? . . . .
O(1) N(2) C(1) N(1) 0.4(2) ? . . . .
O(1) N(2) C(1) C(2) -179.0(2) ? . . . .
O(1) N(2) C(12) C(13) 0.6(2) ? . . . .
O(1) N(2) C(12) C(14) 118.2(2) ? . . . .
O(1) N(2) C(12) C(15) -117.3(2) ? . . . .
C(1) N(2) C(12) C(13) 178.17(19) ? . . . .
C(1) N(2) C(12) C(14) -64.2(3) ? . . . .
C(1) N(2) C(12) C(15) 60.3(2) ? . . . .
C(12) N(2) C(1) N(1) -177.17(18) ? . . . .
C(12) N(2) C(1) C(2) 3.4(3) ? . . . .
N(1) C(1) C(2) C(3) 1.7(3) ? . . . .
N(2) C(1) C(2) C(3) -178.9(2) ? . . . .
C(1) C(2) C(3) C(4) -0.6(3) ? . . . .
C(2) C(3) C(4) C(5) -0.1(2) ? . . . .
C(2) C(3) C(4) C(6) -178.9(2) ? . . . .
C(3) C(4) C(5) N(1) -0.2(2) ? . . . .
C(3) C(4) C(6) C(7) -31.2(3) ? . . . .
C(3) C(4) C(6) C(11) 146.2(2) ? . . . .
C(5) C(4) C(6) C(7) 150.1(2) ? . . . .
C(5) C(4) C(6) C(11) -32.5(3) ? . . . .
C(6) C(4) C(5) N(1) 178.6(2) ? . . . .
C(4) C(6) C(7) C(8) 176.6(2) ? . . . .
C(4) C(6) C(11) C(10) -176.1(2) ? . . . .
C(7) C(6) C(11) C(10) 1.2(3) ? . . . .
C(11) C(6) C(7) C(8) -0.8(3) ? . . . .
C(6) C(7) C(8) C(9) -0.8(3) ? . . . .
C(7) C(8) C(9) C(10) 2.0(3) ? . . . .
C(8) C(9) C(10) C(11) -1.6(3) ? . . . .
C(9) C(10) C(11) C(6) -0.0(3) ? . . . .
Cl(2) C(16) C(16) Cl(2) -7.8(3) ? . . 2_556 2_556
Cl(2) C(16) C(16) C(17) 173.4(2) ? . . 2_556 2_556
Cl(2) C(16) C(17) C(18) -175.4(3) ? . . . .
C(16) C(16) C(17) C(18) 3.4(5) ? 2_556 . . .
C(17) C(16) C(16) Cl(2) 173.4(2) ? . . 2_556 2_556
C(17) C(16) C(16) C(17) -5.4(5) ? . . 2_556 2_556
C(16) C(17) C(18) C(18) 0.5(6) ? . . . 2_556
C(17) C(18) C(18) C(17) -2.4(6) ? . . 2_556 2_556
